data_4075155
loop_
_publ_author_name
'Bowman, Lyndsey J.'
'Izod, Keith'
'Clegg, William'
'Harrington, Ross W.'

_publ_section_title
;
 Heteroleptic Complexes of Lanthanum(III) and Neodymium(III) with Oxygen-
 or Nitrogen-Functionalized Tris(triorganosilyl)methyl Ligands
;
_journal_issue 12
_journal_name_full Organometallics
_journal_page_first 2999
_journal_paper_doi 10.1021/om060072k
_journal_volume 25
_journal_year 2006
_chemical_formula_moiety 'C20 H53 I La N O2 Si5'
_chemical_formula_sum 'C20 H53 I La N O2 Si5'
_chemical_formula_weight 745.89
_chemical_name_systematic
;
 ?
;
_space_group_IT_number 86
_symmetry_cell_setting tetragonal
_symmetry_space_group_name_Hall '-P 4bc'
_symmetry_space_group_name_H-M 'P 42/n :2'
_atom_sites_solution_hydrogens geom
_atom_sites_solution_primary direct
_atom_sites_solution_secondary difmap
_audit_creation_method SHELXL-97
_cell_angle_alpha 90.00
_cell_angle_beta 90.00
_cell_angle_gamma 90.00
_cell_formula_units_Z 8
_cell_length_a 27.3564(6)
_cell_length_b 27.3564(6)
_cell_length_c 9.1519(4)
_cell_measurement_reflns_used 7454
_cell_measurement_temperature 120(2)
_cell_measurement_theta_max 23.6
_cell_measurement_theta_min 2.23
_cell_volume 6849.0(4)
_computing_cell_refinement 'Bruker SAINT'
_computing_data_collection 'Bruker APEX2'
_computing_data_reduction 'Bruker SAINT'
_computing_molecular_graphics 'Bruker SHELXTL'
_computing_publication_material 'Bruker SHELXTL and local programs'
_computing_structure_refinement 'Bruker SHELXTL'
_computing_structure_solution 'Bruker SHELXTL'
_diffrn_ambient_temperature 120(2)
_diffrn_measured_fraction_theta_full 0.999
_diffrn_measured_fraction_theta_max 0.999
_diffrn_measurement_device_type 'Bruker APEX2 CCD diffractometer'
_diffrn_measurement_method 'thin-slice \w scans'
_diffrn_radiation_monochromator 'silicon 111'
_diffrn_radiation_source 'Daresbury SRS station 9.8'
_diffrn_radiation_type synchrotron
_diffrn_radiation_wavelength 0.6768
_diffrn_reflns_av_R_equivalents 0.0743
_diffrn_reflns_av_sigmaI/netI 0.0437
_diffrn_reflns_limit_h_max 34
_diffrn_reflns_limit_h_min -33
_diffrn_reflns_limit_k_max 34
_diffrn_reflns_limit_k_min -34
_diffrn_reflns_limit_l_max 11
_diffrn_reflns_limit_l_min -11
_diffrn_reflns_number 56296
_diffrn_reflns_theta_full 25.02
_diffrn_reflns_theta_max 25.02
_diffrn_reflns_theta_min 2.23
_diffrn_standards_decay_% 5
_diffrn_standards_number 0
_exptl_absorpt_coefficient_mu 2.339
_exptl_absorpt_correction_T_max 0.977
_exptl_absorpt_correction_T_min 0.960
_exptl_absorpt_correction_type multi-scan
_exptl_absorpt_process_details SADABS
_exptl_crystal_colour colourless
_exptl_crystal_density_diffrn 1.447
_exptl_crystal_density_method 'not measured'
_exptl_crystal_description block
_exptl_crystal_F_000 3008
_exptl_crystal_size_max 0.01
_exptl_crystal_size_mid 0.01
_exptl_crystal_size_min 0.01
_refine_diff_density_max 0.829
_refine_diff_density_min -0.840
_refine_diff_density_rms 0.098
_refine_ls_extinction_method none
_refine_ls_goodness_of_fit_ref 1.045
_refine_ls_hydrogen_treatment constr
_refine_ls_matrix_type full
_refine_ls_number_parameters 305
_refine_ls_number_reflns 7014
_refine_ls_number_restraints 58
_refine_ls_restrained_S_all 1.042
_refine_ls_R_factor_all 0.0560
_refine_ls_R_factor_gt 0.0343
_refine_ls_shift/su_max 0.001
_refine_ls_shift/su_mean 0.000
_refine_ls_structure_factor_coef Fsqd
_refine_ls_weighting_details 'calc w=1/[\s^2^(Fo^2^)+(0.0304P)^2^+10.2793P] where P=(Fo^2^+2Fc^2^)/3'
_refine_ls_weighting_scheme calc
_refine_ls_wR_factor_gt 0.0741
_refine_ls_wR_factor_ref 0.0812
_reflns_number_gt 5282
_reflns_number_total 7014
_reflns_threshold_expression I>2\s(I)
_cod_data_source_file om060072ksi20060308_062842.cif
_cod_data_source_block sse0167_ki201_compound9
_cod_original_sg_symbol_H-M 'P 42/n'
_cod_database_code 4075155

loop_
_symmetry_equiv_pos_as_xyz
'x, y, z'
'-x+1/2, -y+1/2, z'
'-y, x+1/2, z+1/2'
'y+1/2, -x, z+1/2'
'-x, -y, -z'
'x-1/2, y-1/2, -z'
'y, -x-1/2, -z-1/2'
'-y-1/2, x, -z-1/2'

loop_
_atom_site_label
_atom_site_type_symbol
_atom_site_fract_x
_atom_site_fract_y
_atom_site_fract_z
_atom_site_U_iso_or_equiv
_atom_site_adp_type
_atom_site_occupancy
_atom_site_symmetry_multiplicity
_atom_site_calc_flag
_atom_site_refinement_flags
_atom_site_disorder_assembly
_atom_site_disorder_group
La La 0.271512(8) 0.527072(9) 0.01965(3) 0.02414(7) Uani 1 1 d . . .
I I 0.231824(12) 0.599344(11) 0.26888(4) 0.03849(9) Uani 1 1 d . . .
Si1 Si 0.17351(4) 0.44621(4) 0.08004(13) 0.0264(3) Uani 1 1 d . . .
Si2 Si 0.26570(5) 0.37997(5) 0.05579(15) 0.0340(3) Uani 1 1 d . . .
Si3 Si 0.23203(5) 0.44174(5) -0.20296(14) 0.0370(3) Uani 1 1 d . . .
Si4 Si 0.37891(4) 0.52145(5) 0.18946(14) 0.0315(3) Uani 1 1 d . . .
Si5 Si 0.39365(5) 0.53241(5) -0.13504(15) 0.0353(3) Uani 1 1 d . . .
O1 O 0.23793(11) 0.50410(12) -0.2240(3) 0.0361(8) Uani 1 1 d . . .
O2 O 0.25762(12) 0.60675(12) -0.1145(4) 0.0398(8) Uani 1 1 d . B .
N N 0.35603(12) 0.52679(13) 0.0151(4) 0.0268(8) Uani 1 1 d . . .
C1 C 0.23464(15) 0.43660(15) -0.0052(4) 0.0271(9) Uani 1 1 d . . .
C2 C 0.12933(17) 0.39421(18) 0.0566(5) 0.0396(12) Uani 1 1 d . . .
H2A H 0.1252 0.3872 -0.0477 0.059 Uiso 1 1 calc R . .
H2B H 0.0977 0.4032 0.0990 0.059 Uiso 1 1 calc R . .
H2C H 0.1420 0.3651 0.1063 0.059 Uiso 1 1 calc R . .
C3 C 0.17784(17) 0.45876(16) 0.2822(5) 0.0311(10) Uani 1 1 d . . .
H3A H 0.1917 0.4302 0.3318 0.047 Uiso 1 1 calc R . .
H3B H 0.1451 0.4654 0.3211 0.047 Uiso 1 1 calc R . .
H3C H 0.1989 0.4872 0.2988 0.047 Uiso 1 1 calc R . .
C4 C 0.14270(17) 0.50313(18) 0.0055(5) 0.0378(11) Uani 1 1 d . . .
H4A H 0.1606 0.5322 0.0381 0.057 Uiso 1 1 calc R . .
H4B H 0.1090 0.5047 0.0416 0.057 Uiso 1 1 calc R . .
H4C H 0.1425 0.5019 -0.1015 0.057 Uiso 1 1 calc R . .
C5 C 0.2454(2) 0.32375(19) -0.0474(7) 0.0559(15) Uani 1 1 d . . .
H5A H 0.2105 0.3182 -0.0306 0.084 Uiso 1 1 calc R . .
H5B H 0.2640 0.2953 -0.0131 0.084 Uiso 1 1 calc R . .
H5C H 0.2513 0.3285 -0.1521 0.084 Uiso 1 1 calc R . .
C6 C 0.33413(18) 0.38371(19) 0.0368(6) 0.0461(13) Uani 1 1 d . . .
H6A H 0.3425 0.3940 -0.0627 0.069 Uiso 1 1 calc R . .
H6B H 0.3485 0.3516 0.0562 0.069 Uiso 1 1 calc R . .
H6C H 0.3470 0.4075 0.1069 0.069 Uiso 1 1 calc R . .
C7 C 0.25503(17) 0.36330(18) 0.2518(6) 0.0405(12) Uani 1 1 d . . .
H7A H 0.2665 0.3899 0.3149 0.061 Uiso 1 1 calc R . .
H7B H 0.2730 0.3333 0.2750 0.061 Uiso 1 1 calc R . .
H7C H 0.2200 0.3580 0.2680 0.061 Uiso 1 1 calc R . .
C8 C 0.2842(2) 0.4165(2) -0.3114(6) 0.0583(16) Uani 1 1 d . . .
H8A H 0.2830 0.4296 -0.4110 0.087 Uiso 1 1 calc R . .
H8B H 0.2818 0.3808 -0.3147 0.087 Uiso 1 1 calc R . .
H8C H 0.3151 0.4259 -0.2652 0.087 Uiso 1 1 calc R . .
C9 C 0.1755(2) 0.4237(2) -0.3007(6) 0.0601(17) Uani 1 1 d . . .
H9A H 0.1474 0.4406 -0.2574 0.090 Uiso 1 1 calc R . .
H9B H 0.1708 0.3883 -0.2923 0.090 Uiso 1 1 calc R . .
H9C H 0.1783 0.4327 -0.4040 0.090 Uiso 1 1 calc R . .
C10 C 0.2299(2) 0.5268(2) -0.3654(5) 0.0500(14) Uani 1 1 d . . .
H10A H 0.2439 0.5061 -0.4422 0.075 Uiso 1 1 calc R . .
H10B H 0.2457 0.5589 -0.3674 0.075 Uiso 1 1 calc R . .
H10C H 0.1947 0.5307 -0.3820 0.075 Uiso 1 1 calc R . .
C11 C 0.43454(18) 0.4825(2) 0.2056(7) 0.0513(14) Uani 1 1 d . . .
H11A H 0.4283 0.4506 0.1607 0.077 Uiso 1 1 calc R . .
H11B H 0.4427 0.4780 0.3090 0.077 Uiso 1 1 calc R . .
H11C H 0.4619 0.4984 0.1556 0.077 Uiso 1 1 calc R . .
C12 C 0.32944(17) 0.49362(17) 0.3067(5) 0.0336(10) Uani 1 1 d . . .
H12A H 0.3047 0.5185 0.3290 0.050 Uiso 1 1 calc R . .
H12B H 0.3438 0.4815 0.3979 0.050 Uiso 1 1 calc R . .
H12C H 0.3141 0.4664 0.2541 0.050 Uiso 1 1 calc R . .
C13 C 0.3935(2) 0.58231(19) 0.2702(6) 0.0486(13) Uani 1 1 d . . .
H13A H 0.4178 0.5989 0.2093 0.073 Uiso 1 1 calc R . .
H13B H 0.4066 0.5779 0.3690 0.073 Uiso 1 1 calc R . .
H13C H 0.3637 0.6021 0.2748 0.073 Uiso 1 1 calc R . .
C14 C 0.4265(2) 0.47426(19) -0.1811(6) 0.0508(14) Uani 1 1 d . . .
H14A H 0.4477 0.4650 -0.0996 0.076 Uiso 1 1 calc R . .
H14B H 0.4462 0.4792 -0.2692 0.076 Uiso 1 1 calc R . .
H14C H 0.4025 0.4482 -0.1987 0.076 Uiso 1 1 calc R . .
C15 C 0.3564(2) 0.5482(2) -0.3003(6) 0.0536(15) Uani 1 1 d . . .
H15A H 0.3343 0.5211 -0.3231 0.080 Uiso 1 1 calc R . .
H15B H 0.3782 0.5539 -0.3835 0.080 Uiso 1 1 calc R . .
H15C H 0.3373 0.5778 -0.2808 0.080 Uiso 1 1 calc R . .
C16 C 0.44074(18) 0.58135(19) -0.1104(6) 0.0446(13) Uani 1 1 d . . .
H16A H 0.4245 0.6125 -0.0896 0.067 Uiso 1 1 calc R . .
H16B H 0.4601 0.5844 -0.1999 0.067 Uiso 1 1 calc R . .
H16C H 0.4622 0.5727 -0.0287 0.067 Uiso 1 1 calc R . .
C17 C 0.2905(2) 0.6477(2) -0.1023(8) 0.0631(17) Uani 1 1 d U . .
H17A H 0.3254 0.6383 -0.1084 0.076 Uiso 1 1 calc R A 1
H17B H 0.2845 0.6680 -0.0147 0.076 Uiso 1 1 calc R A 1
C18 C 0.2689(5) 0.6732(5) -0.2591(18) 0.064(4) Uani 0.461(11) 1 d PU B 1
H18A H 0.2720 0.7093 -0.2547 0.077 Uiso 0.461(11) 1 calc PR B 1
H18B H 0.2878 0.6612 -0.3440 0.077 Uiso 0.461(11) 1 calc PR B 1
C18A C 0.2642(4) 0.6937(4) -0.0969(17) 0.072(4) Uani 0.539(11) 1 d PU B 2
H18C H 0.2833 0.7210 -0.1390 0.087 Uiso 0.539(11) 1 calc PR B 2
H18D H 0.2536 0.7021 0.0034 0.087 Uiso 0.539(11) 1 calc PR B 2
C19 C 0.2136(5) 0.6585(5) -0.2753(18) 0.054(3) Uani 0.461(11) 1 d PU B 1
H19A H 0.1917 0.6871 -0.2673 0.065 Uiso 0.461(11) 1 calc PR B 1
H19B H 0.2073 0.6412 -0.3684 0.065 Uiso 0.461(11) 1 calc PR B 1
C19A C 0.2219(6) 0.6790(6) -0.193(3) 0.094(5) Uani 0.539(11) 1 d PU B 2
H19C H 0.2313 0.6806 -0.2975 0.113 Uiso 0.539(11) 1 calc PR B 2
H19D H 0.1936 0.7009 -0.1769 0.113 Uiso 0.539(11) 1 calc PR B 2
C20 C 0.20919(19) 0.6258(2) -0.1485(7) 0.0525(14) Uani 1 1 d U . .
H20A H 0.1960 0.6439 -0.0636 0.063 Uiso 1 1 calc R B 1
H20B H 0.1866 0.5985 -0.1713 0.063 Uiso 1 1 calc R B 1

loop_
_atom_site_aniso_label
_atom_site_aniso_U_11
_atom_site_aniso_U_22
_atom_site_aniso_U_33
_atom_site_aniso_U_23
_atom_site_aniso_U_13
_atom_site_aniso_U_12
La 0.02290(13) 0.02533(13) 0.02417(12) 0.00046(10) -0.00119(10) -0.00166(10)
I 0.04211(18) 0.03061(16) 0.04275(19) -0.00520(14) 0.00483(14) 0.00398(13)
Si1 0.0265(6) 0.0297(6) 0.0229(6) 0.0003(5) 0.0008(5) -0.0034(5)
Si2 0.0332(7) 0.0262(7) 0.0426(8) -0.0036(5) 0.0085(6) -0.0005(5)
Si3 0.0427(8) 0.0473(8) 0.0209(6) -0.0074(6) 0.0042(5) -0.0166(6)
Si4 0.0266(6) 0.0312(7) 0.0368(7) 0.0037(5) -0.0048(5) -0.0032(5)
Si5 0.0287(7) 0.0405(8) 0.0367(7) -0.0003(6) 0.0078(6) -0.0045(6)
O1 0.0386(18) 0.049(2) 0.0206(16) 0.0069(14) -0.0050(13) -0.0107(15)
O2 0.0326(18) 0.0369(19) 0.050(2) 0.0128(16) -0.0044(15) 0.0013(14)
N 0.0197(17) 0.0306(19) 0.0301(19) -0.0016(16) 0.0029(15) -0.0033(14)
C1 0.027(2) 0.029(2) 0.025(2) -0.0053(18) 0.0017(18) -0.0033(17)
C2 0.033(3) 0.047(3) 0.039(3) -0.004(2) 0.005(2) -0.013(2)
C3 0.038(3) 0.033(2) 0.022(2) 0.0014(18) 0.0036(19) 0.003(2)
C4 0.029(2) 0.044(3) 0.040(3) 0.007(2) 0.000(2) 0.002(2)
C5 0.069(4) 0.032(3) 0.067(4) -0.015(3) 0.010(3) -0.008(3)
C6 0.038(3) 0.039(3) 0.061(3) -0.004(3) 0.010(3) 0.007(2)
C7 0.033(3) 0.033(3) 0.055(3) 0.010(2) 0.003(2) 0.002(2)
C8 0.069(4) 0.062(4) 0.044(3) -0.012(3) 0.024(3) -0.010(3)
C9 0.066(4) 0.087(5) 0.027(3) -0.001(3) -0.009(3) -0.042(3)
C10 0.052(3) 0.076(4) 0.023(2) 0.017(3) -0.005(2) -0.009(3)
C11 0.029(3) 0.054(3) 0.071(4) 0.020(3) -0.002(3) 0.001(2)
C12 0.039(3) 0.035(3) 0.027(2) -0.0012(19) 0.003(2) 0.000(2)
C13 0.054(3) 0.049(3) 0.043(3) 0.000(2) -0.011(3) -0.018(3)
C14 0.046(3) 0.046(3) 0.060(4) -0.016(3) 0.026(3) -0.008(2)
C15 0.047(3) 0.078(4) 0.036(3) 0.000(3) 0.011(2) -0.008(3)
C16 0.039(3) 0.045(3) 0.050(3) 0.007(2) 0.010(2) -0.009(2)
C17 0.056(4) 0.037(3) 0.096(5) 0.008(3) 0.013(3) -0.009(3)
C18 0.051(7) 0.044(7) 0.097(10) 0.016(7) 0.005(7) 0.003(5)
C18A 0.047(6) 0.052(6) 0.119(11) 0.020(7) 0.008(6) 0.004(4)
C19 0.047(6) 0.039(7) 0.077(9) 0.015(6) 0.001(6) 0.017(6)
C19A 0.061(7) 0.071(9) 0.151(14) 0.044(9) -0.002(8) 0.000(7)
C20 0.035(3) 0.055(3) 0.068(4) 0.018(3) -0.006(3) 0.014(2)

loop_
_atom_type_symbol
_atom_type_description
_atom_type_scat_dispersion_real
_atom_type_scat_dispersion_imag
_atom_type_scat_source
C C 0.0033 0.0016 'International Tables Vol C Tables 4.2.6.8 and 6.1.1.4'
H H 0.0000 0.0000 'International Tables Vol C Tables 4.2.6.8 and 6.1.1.4'
N N 0.0061 0.0033 'International Tables Vol C Tables 4.2.6.8 and 6.1.1.4'
O O 0.0106 0.0060 'International Tables Vol C Tables 4.2.6.8 and 6.1.1.4'
Si Si 0.0817 0.0704 'International Tables Vol C Tables 4.2.6.8 and 6.1.1.4'
La La -0.2871 2.4523 'International Tables Vol C Tables 4.2.6.8 and 6.1.1.4'
I I -0.4742 1.8119 'International Tables Vol C Tables 4.2.6.8 and 6.1.1.4'

loop_
_geom_angle_atom_site_label_1
_geom_angle_atom_site_label_2
_geom_angle_atom_site_label_3
_geom_angle
I La O1 131.82(8)
I La O2 76.30(8)
I La N 110.68(9)
I La C1 120.12(9)
O1 La O2 74.20(11)
O1 La N 110.59(11)
O1 La C1 63.43(11)
O2 La N 98.30(11)
O2 La C1 134.20(12)
N La C1 111.80(13)
C1 Si1 C2 115.0(2)
C1 Si1 C3 112.3(2)
C1 Si1 C4 111.3(2)
C2 Si1 C3 106.9(2)
C2 Si1 C4 107.1(2)
C3 Si1 C4 103.4(2)
C1 Si2 C5 113.3(2)
C1 Si2 C6 112.5(2)
C1 Si2 C7 114.9(2)
C5 Si2 C6 106.9(2)
C5 Si2 C7 103.6(2)
C6 Si2 C7 104.9(2)
O1 Si3 C1 100.60(18)
O1 Si3 C8 103.6(2)
O1 Si3 C9 106.7(2)
C1 Si3 C8 118.0(3)
C1 Si3 C9 119.5(2)
C8 Si3 C9 106.4(3)
N Si4 C11 114.8(2)
N Si4 C12 107.51(19)
N Si4 C13 111.7(2)
C11 Si4 C12 108.1(2)
C11 Si4 C13 107.7(3)
C12 Si4 C13 106.7(2)
N Si5 C14 112.9(2)
N Si5 C15 109.9(2)
N Si5 C16 112.2(2)
C14 Si5 C15 105.9(3)
C14 Si5 C16 107.7(2)
C15 Si5 C16 107.9(3)
La O1 Si3 100.62(13)
La O1 C10 138.2(3)
Si3 O1 C10 120.5(3)
La O2 C17 122.6(3)
La O2 C20 123.2(3)
C17 O2 C20 107.9(4)
La N Si4 110.33(17)
La N Si5 127.65(19)
Si4 N Si5 122.0(2)
La C1 Si1 99.89(17)
La C1 Si2 125.0(2)
La C1 Si3 91.60(17)
Si1 C1 Si2 113.8(2)
Si1 C1 Si3 111.8(2)
Si2 C1 Si3 112.5(2)
Si1 C2 H2A 109.5
Si1 C2 H2B 109.5
Si1 C2 H2C 109.5
H2A C2 H2B 109.5
H2A C2 H2C 109.5
H2B C2 H2C 109.5
Si1 C3 H3A 109.5
Si1 C3 H3B 109.5
Si1 C3 H3C 109.5
H3A C3 H3B 109.5
H3A C3 H3C 109.5
H3B C3 H3C 109.5
Si1 C4 H4A 109.5
Si1 C4 H4B 109.5
Si1 C4 H4C 109.5
H4A C4 H4B 109.5
H4A C4 H4C 109.5
H4B C4 H4C 109.5
Si2 C5 H5A 109.5
Si2 C5 H5B 109.5
Si2 C5 H5C 109.5
H5A C5 H5B 109.5
H5A C5 H5C 109.5
H5B C5 H5C 109.5
Si2 C6 H6A 109.5
Si2 C6 H6B 109.5
Si2 C6 H6C 109.5
H6A C6 H6B 109.5
H6A C6 H6C 109.5
H6B C6 H6C 109.5
Si2 C7 H7A 109.5
Si2 C7 H7B 109.5
Si2 C7 H7C 109.5
H7A C7 H7B 109.5
H7A C7 H7C 109.5
H7B C7 H7C 109.5
Si3 C8 H8A 109.5
Si3 C8 H8B 109.5
Si3 C8 H8C 109.5
H8A C8 H8B 109.5
H8A C8 H8C 109.5
H8B C8 H8C 109.5
Si3 C9 H9A 109.5
Si3 C9 H9B 109.5
Si3 C9 H9C 109.5
H9A C9 H9B 109.5
H9A C9 H9C 109.5
H9B C9 H9C 109.5
O1 C10 H10A 109.5
O1 C10 H10B 109.5
O1 C10 H10C 109.5
H10A C10 H10B 109.5
H10A C10 H10C 109.5
H10B C10 H10C 109.5
Si4 C11 H11A 109.5
Si4 C11 H11B 109.5
Si4 C11 H11C 109.5
H11A C11 H11B 109.5
H11A C11 H11C 109.5
H11B C11 H11C 109.5
Si4 C12 H12A 109.5
Si4 C12 H12B 109.5
Si4 C12 H12C 109.5
H12A C12 H12B 109.5
H12A C12 H12C 109.5
H12B C12 H12C 109.5
Si4 C13 H13A 109.5
Si4 C13 H13B 109.5
Si4 C13 H13C 109.5
H13A C13 H13B 109.5
H13A C13 H13C 109.5
H13B C13 H13C 109.5
Si5 C14 H14A 109.5
Si5 C14 H14B 109.5
Si5 C14 H14C 109.5
H14A C14 H14B 109.5
H14A C14 H14C 109.5
H14B C14 H14C 109.5
Si5 C15 H15A 109.5
Si5 C15 H15B 109.5
Si5 C15 H15C 109.5
H15A C15 H15B 109.5
H15A C15 H15C 109.5
H15B C15 H15C 109.5
Si5 C16 H16A 109.5
Si5 C16 H16B 109.5
Si5 C16 H16C 109.5
H16A C16 H16B 109.5
H16A C16 H16C 109.5
H16B C16 H16C 109.5
O2 C17 H17A 113.3
O2 C17 H17B 113.3
O2 C17 C18 92.1(6)
O2 C17 C18A 111.5(6)
H17A C17 H17B 110.6
H17A C17 C18 113.3
H17A C17 C18A 135.0
H17B C17 C18 113.3
H17B C17 C18A 53.3
C18 C17 C18A 60.0(8)
C17 C18 H18A 110.1
C17 C18 H18B 110.1
C17 C18 C19 108.0(9)
H18A C18 H18B 108.4
H18A C18 C19 110.1
H18B C18 C19 110.1
C17 C18A H18C 112.3
C17 C18A H18D 112.3
C17 C18A C19A 97.6(10)
H18C C18A H18D 109.9
H18C C18A C19A 112.3
H18D C18A C19A 112.3
C18 C19 H19A 111.9
C18 C19 H19B 111.9
C18 C19 C20 99.3(10)
H19A C19 H19B 109.6
H19A C19 C20 111.9
H19B C19 C20 111.9
C18A C19A H19C 110.6
C18A C19A H19D 110.6
C18A C19A C20 105.5(11)
H19C C19A H19D 108.8
H19C C19A C20 110.6
H19D C19A C20 110.6
O2 C20 C19 108.1(6)
O2 C20 C19A 100.8(7)
O2 C20 H20A 110.1
O2 C20 H20B 110.1
C19 C20 C19A 37.1(8)
C19 C20 H20A 110.1
C19 C20 H20B 110.1
C19A C20 H20A 79.4
C19A C20 H20B 142.2
H20A C20 H20B 108.4

loop_
_geom_bond_atom_site_label_1
_geom_bond_atom_site_label_2
_geom_bond_distance
La I 3.2079(4)
La O1 2.492(3)
La O2 2.530(3)
La N 2.313(3)
La C1 2.682(4)
Si1 C1 1.864(4)
Si1 C2 1.879(5)
Si1 C3 1.885(4)
Si1 C4 1.897(5)
Si2 C1 1.853(4)
Si2 C5 1.888(5)
Si2 C6 1.883(5)
Si2 C7 1.874(5)
Si3 O1 1.724(3)
Si3 C1 1.816(4)
Si3 C8 1.870(5)
Si3 C9 1.854(5)
Si4 N 1.720(4)
Si4 C11 1.864(5)
Si4 C12 1.888(5)
Si4 C13 1.865(5)
Si5 N 1.724(4)
Si5 C14 1.875(5)
Si5 C15 1.874(6)
Si5 C16 1.872(5)
O1 C10 1.452(5)
O2 C17 1.441(6)
O2 C20 1.457(6)
C2 H2A 0.980
C2 H2B 0.980
C2 H2C 0.980
C3 H3A 0.980
C3 H3B 0.980
C3 H3C 0.980
C4 H4A 0.980
C4 H4B 0.980
C4 H4C 0.980
C5 H5A 0.980
C5 H5B 0.980
C5 H5C 0.980
C6 H6A 0.980
C6 H6B 0.980
C6 H6C 0.980
C7 H7A 0.980
C7 H7B 0.980
C7 H7C 0.980
C8 H8A 0.980
C8 H8B 0.980
C8 H8C 0.980
C9 H9A 0.980
C9 H9B 0.980
C9 H9C 0.980
C10 H10A 0.980
C10 H10B 0.980
C10 H10C 0.980
C11 H11A 0.980
C11 H11B 0.980
C11 H11C 0.980
C12 H12A 0.980
C12 H12B 0.980
C12 H12C 0.980
C13 H13A 0.980
C13 H13B 0.980
C13 H13C 0.980
C14 H14A 0.980
C14 H14B 0.980
C14 H14C 0.980
C15 H15A 0.980
C15 H15B 0.980
C15 H15C 0.980
C16 H16A 0.980
C16 H16B 0.980
C16 H16C 0.980
C17 H17A 0.990
C17 H17B 0.990
C17 C18 1.702(15)
C17 C18A 1.450(12)
C18 H18A 0.990
C18 H18B 0.990
C18 C19 1.57(2)
C18A H18C 0.990
C18A H18D 0.990
C18A C19A 1.51(2)
C19 H19A 0.990
C19 H19B 0.990
C19 C20 1.471(15)
C19A H19C 0.990
C19A H19D 0.990
C19A C20 1.553(15)
C20 H20A 0.990
C20 H20B 0.990
